data_7049186
loop_
_publ_author_name
'Peters, Marius'
'Bannenberg, Thomas'
'Bockfeld, Dirk'
'Tamm, Matthias'

_publ_section_title
;
 Pentamethylcyclopentadienyl ruthenium &quot;pogo stick&quot; complexes
 with nitrogen donor ligands.
;
_journal_issue 13
_journal_name_full 'Dalton transactions (Cambridge, England : 2003)'
_journal_page_first 4228
_journal_page_last 4238
_journal_paper_doi 10.1039/c9dt00577c
_journal_volume 48
_journal_year 2019
_chemical_formula_moiety 'C37 H51 N3 Ru'
_chemical_formula_sum 'C37 H51 N3 Ru'
_chemical_formula_weight 638.87
_space_group_crystal_system triclinic
_space_group_IT_number 2
_space_group_name_Hall '-P 1'
_space_group_name_H-M_alt 'P -1'
_symmetry_space_group_name_Hall '-P 1'
_symmetry_space_group_name_H-M 'P -1'
_atom_sites_solution_hydrogens geom
_audit_creation_method SHELXL-2018/3
_audit_update_record
;
2018-09-28 deposited with the CCDC.    2019-02-28 downloaded from the CCDC.
;
_cell_angle_alpha 83.065(3)
_cell_angle_beta 79.713(3)
_cell_angle_gamma 60.953(4)
_cell_formula_units_Z 2
_cell_length_a 10.3355(4)
_cell_length_b 10.4767(4)
_cell_length_c 19.0232(7)
_cell_measurement_reflns_used 45538
_cell_measurement_temperature 130(2)
_cell_measurement_theta_max 76.0960
_cell_measurement_theta_min 4.7110
_cell_volume 1770.45(14)
_computing_cell_refinement 'CrysAlisPro 1.171.38.43c (Rigaku OD, 2015)'
_computing_data_collection 'CrysAlisPro 1.171.38.43c (Rigaku OD, 2015)'
_computing_data_reduction 'CrysAlisPro 1.171.38.43c (Rigaku OD, 2015)'
_computing_publication_material 'OLEX2 v1.2 (O. V. Dolomanov et al., J. Appl. Cryst., 2009, 42, 339-341)'
_computing_structure_refinement 'SHELXL-2018/3 (G. M. Sheldrick, Acta Cryst., 2015, C71, 3-8)'
_computing_structure_solution 'SHELXS-97 (G. M. Sheldrick, Acta Cryst., 2008, A64, 112-122)'
_diffrn_ambient_temperature 130(2)
_diffrn_detector_area_resol_mean 10.3543
_diffrn_measured_fraction_theta_full 0.999
_diffrn_measured_fraction_theta_max 0.995
_diffrn_measurement_device 'four-circle diffractometer'
_diffrn_measurement_device_type 'Oxford Diffraction Xcalibur, Atlas, Nova'
_diffrn_measurement_method '\w scan'
_diffrn_radiation_monochromator mirror
_diffrn_radiation_type CuK\a
_diffrn_radiation_wavelength 1.54184
_diffrn_reflns_av_R_equivalents 0.0533
_diffrn_reflns_av_unetI/netI 0.0230
_diffrn_reflns_Laue_measured_fraction_full 0.999
_diffrn_reflns_Laue_measured_fraction_max 0.995
_diffrn_reflns_limit_h_max 12
_diffrn_reflns_limit_h_min -13
_diffrn_reflns_limit_k_max 13
_diffrn_reflns_limit_k_min -13
_diffrn_reflns_limit_l_max 23
_diffrn_reflns_limit_l_min -23
_diffrn_reflns_number 73296
_diffrn_reflns_point_group_measured_fraction_full 0.999
_diffrn_reflns_point_group_measured_fraction_max 0.995
_diffrn_reflns_theta_full 75.000
_diffrn_reflns_theta_max 76.262
_diffrn_reflns_theta_min 4.729
_diffrn_source 'micro-focus sealed X-ray tube'
_diffrn_source_type 'Nova (Cu) X-ray Source'
_exptl_absorpt_coefficient_mu 3.771
_exptl_absorpt_correction_T_max 1.00000
_exptl_absorpt_correction_T_min 0.93020
_exptl_absorpt_correction_type multi-scan
_exptl_absorpt_process_details
;
CrysAlisPro 1.171.38.43c (Rigaku Oxford Diffraction, 2015)
Empirical absorption correction using spherical harmonics,
implemented in SCALE3 ABSPACK scaling algorithm.
;
_exptl_crystal_colour black
_exptl_crystal_density_diffrn 1.198
_exptl_crystal_description irregular
_exptl_crystal_F_000 676
_exptl_crystal_size_max 0.200
_exptl_crystal_size_mid 0.160
_exptl_crystal_size_min 0.120
_refine_diff_density_max 0.260
_refine_diff_density_min -0.826
_refine_diff_density_rms 0.057
_refine_ls_extinction_method none
_refine_ls_goodness_of_fit_ref 1.055
_refine_ls_hydrogen_treatment constr
_refine_ls_matrix_type full
_refine_ls_number_parameters 413
_refine_ls_number_reflns 7365
_refine_ls_number_restraints 51
_refine_ls_restrained_S_all 1.058
_refine_ls_R_factor_all 0.0302
_refine_ls_R_factor_gt 0.0270
_refine_ls_shift/su_max 0.000
_refine_ls_shift/su_mean 0.000
_refine_ls_structure_factor_coef Fsqd
_refine_ls_weighting_details 'w=1/[\s^2^(Fo^2^)+(0.0364P)^2^+0.8479P] where P=(Fo^2^+2Fc^2^)/3'
_refine_ls_weighting_scheme calc
_refine_ls_wR_factor_gt 0.0660
_refine_ls_wR_factor_ref 0.0681
_reflns_Friedel_coverage 0.000
_reflns_number_gt 6866
_reflns_number_total 7365
_reflns_threshold_expression 'I > 2\s(I)'
_cod_data_source_file c9dt00577c3.cif
_cod_data_source_block mp16fr
_cod_depositor_comments 'Adding full bibliography for 7049185--7049190.cif.'
_cod_original_cell_volume 1770.44(13)
_cod_database_code 7049186
_shelx_shelxl_version_number 2018/3
_shelx_space_group_comment
;
The symmetry employed for this shelxl refinement is uniquely defined
by the following loop, which should always be used as a source of
symmetry information in preference to the above space-group names.
They are only intended as comments.
;
_oxdiff_exptl_absorpt_empirical_full_min 0.756
_oxdiff_exptl_absorpt_empirical_full_max 1.300
_oxdiff_exptl_absorpt_empirical_details
;
Empirical correction (ABSPACK) includes:
- Absorption correction using spherical harmonics
- Frame scaling
;

loop_
_space_group_symop_operation_xyz
'x, y, z'
'-x, -y, -z'

loop_
_atom_site_label
_atom_site_type_symbol
_atom_site_fract_x
_atom_site_fract_y
_atom_site_fract_z
_atom_site_U_iso_or_equiv
_atom_site_adp_type
_atom_site_occupancy
_atom_site_site_symmetry_order
_atom_site_calc_flag
_atom_site_refinement_flags_posn
_atom_site_refinement_flags_adp
_atom_site_refinement_flags_occupancy
_atom_site_disorder_assembly
_atom_site_disorder_group
C1 C 0.4522(2) 0.4812(2) 0.25017(9) 0.0236(4) Uani 1 1 d . . . . .
C2 C 0.4469(3) 0.6394(2) 0.32454(11) 0.0362(5) Uani 1 1 d . . . . .
H2 H 0.440342 0.682999 0.366921 0.043 Uiso 1 1 calc R U . . .
C3 C 0.4672(3) 0.6890(2) 0.25752(11) 0.0349(5) Uani 1 1 d . . . . .
H3 H 0.477874 0.773979 0.243706 0.042 Uiso 1 1 calc R U . . .
C4 C 0.4071(2) 0.4297(2) 0.38134(9) 0.0288(4) Uani 1 1 d . . . . .
C5 C 0.2616(2) 0.4493(2) 0.39920(10) 0.0321(4) Uani 1 1 d . . . . .
C6 C 0.2342(3) 0.3716(3) 0.45963(11) 0.0399(5) Uani 1 1 d . . . . .
H6 H 0.136733 0.381980 0.473464 0.048 Uiso 1 1 calc R U . . .
C7 C 0.3468(3) 0.2796(3) 0.49977(11) 0.0438(5) Uani 1 1 d . . . . .
H7 H 0.325467 0.228900 0.541192 0.053 Uiso 1 1 calc R U . . .
C8 C 0.4897(3) 0.2612(3) 0.47999(11) 0.0401(5) Uani 1 1 d . . . . .
H8 H 0.566202 0.196615 0.507660 0.048 Uiso 1 1 calc R U . . .
C9 C 0.5238(2) 0.3358(2) 0.41997(10) 0.0318(4) Uani 1 1 d . . . . .
C10 C 0.1386(2) 0.5530(3) 0.35567(11) 0.0380(5) Uani 1 1 d . . . . .
H10 H 0.186844 0.557684 0.305634 0.046 Uiso 1 1 calc R U . . .
C11 C 0.0596(3) 0.7074(3) 0.38358(15) 0.0524(6) Uani 1 1 d . . . . .
H11A H 0.013165 0.706155 0.433120 0.079 Uiso 1 1 calc R U . . .
H11B H -0.017539 0.772618 0.353872 0.079 Uiso 1 1 calc R U . . .
H11C H 0.132526 0.742510 0.381627 0.079 Uiso 1 1 calc R U . . .
C12 C 0.0249(3) 0.5012(3) 0.35237(15) 0.0516(6) Uani 1 1 d . . . . .
H12A H 0.077333 0.399984 0.337285 0.077 Uiso 1 1 calc R U . . .
H12B H -0.042657 0.563746 0.317963 0.077 Uiso 1 1 calc R U . . .
H12C H -0.033042 0.506665 0.399751 0.077 Uiso 1 1 calc R U . . .
C13 C 0.6827(3) 0.3094(3) 0.39537(11) 0.0395(5) Uani 1 1 d . . . . .
H13 H 0.676910 0.395127 0.363827 0.047 Uiso 1 1 calc R U . . .
C14 C 0.7653(3) 0.2974(4) 0.45670(14) 0.0557(7) Uani 1 1 d . . . . .
H14A H 0.707424 0.384927 0.485017 0.084 Uiso 1 1 calc R U . . .
H14B H 0.863575 0.288665 0.437370 0.084 Uiso 1 1 calc R U . . .
H14C H 0.777909 0.210846 0.487174 0.084 Uiso 1 1 calc R U . . .
C15 C 0.7669(3) 0.1753(4) 0.35046(18) 0.0738(10) Uani 1 1 d . . . . .
H15A H 0.781332 0.088181 0.380798 0.111 Uiso 1 1 calc R U . . .
H15B H 0.864476 0.166130 0.328999 0.111 Uiso 1 1 calc R U . . .
H15C H 0.709440 0.185000 0.312553 0.111 Uiso 1 1 calc R U . . .
C16 C 0.4841(2) 0.6131(2) 0.13511(9) 0.0227(3) Uani 1 1 d . . . . .
C17 C 0.3549(2) 0.6936(2) 0.10311(10) 0.0272(4) Uani 1 1 d . . . . .
C18 C 0.3730(3) 0.7153(2) 0.02904(11) 0.0335(4) Uani 1 1 d . . . . .
H18 H 0.287262 0.769203 0.005329 0.040 Uiso 1 1 calc R U . . .
C19 C 0.5138(3) 0.6596(2) -0.01055(10) 0.0363(5) Uani 1 1 d . . . . .
H19 H 0.523983 0.675306 -0.061016 0.044 Uiso 1 1 calc R U . . .
C20 C 0.6394(3) 0.5814(2) 0.02302(11) 0.0352(5) Uani 1 1 d . . . . .
H20 H 0.735443 0.544934 -0.004702 0.042 Uiso 1 1 calc R U . . .
C21 C 0.6282(2) 0.5548(2) 0.09681(10) 0.0281(4) Uani 1 1 d D . . . .
C22 C 0.1997(2) 0.7517(3) 0.14642(12) 0.0383(5) Uani 1 1 d . . . . .
H22 H 0.210699 0.753398 0.197418 0.046 Uiso 1 1 calc R U . . .
C23 C 0.0924(3) 0.9066(3) 0.1232(2) 0.0733(11) Uani 1 1 d . . . . .
H23A H 0.137319 0.970118 0.123556 0.110 Uiso 1 1 calc R U . . .
H23B H -0.001280 0.942641 0.156281 0.110 Uiso 1 1 calc R U . . .
H23C H 0.071916 0.906976 0.074800 0.110 Uiso 1 1 calc R U . . .
C24 C 0.1338(2) 0.6506(3) 0.14344(13) 0.0396(5) Uani 1 1 d . . . . .
H24A H 0.117224 0.650342 0.094341 0.059 Uiso 1 1 calc R U . . .
H24B H 0.038542 0.685136 0.175201 0.059 Uiso 1 1 calc R U . . .
H24C H 0.203374 0.551336 0.158858 0.059 Uiso 1 1 calc R U . . .
C28 C 0.4268(2) 0.0283(2) 0.28089(10) 0.0291(4) Uani 1 1 d . . . . .
C29 C 0.5737(2) -0.0288(2) 0.24122(11) 0.0310(4) Uani 1 1 d . . . . .
C30 C 0.5595(2) -0.0090(2) 0.16654(10) 0.0294(4) Uani 1 1 d . . . . .
C31 C 0.4044(2) 0.0592(2) 0.16016(10) 0.0271(4) Uani 1 1 d . . . . .
C32 C 0.3218(2) 0.0830(2) 0.23066(10) 0.0281(4) Uani 1 1 d . . . . .
C33 C 0.3887(3) 0.0251(3) 0.36073(11) 0.0456(6) Uani 1 1 d . . . . .
H33A H 0.467599 0.025144 0.382670 0.068 Uiso 1 1 calc R U . . .
H33B H 0.380204 -0.063286 0.376748 0.068 Uiso 1 1 calc R U . . .
H33C H 0.293453 0.111544 0.374925 0.068 Uiso 1 1 calc R U . . .
C34 C 0.7172(3) -0.1056(3) 0.27209(15) 0.0514(6) Uani 1 1 d . . . . .
H34A H 0.791914 -0.083805 0.241907 0.077 Uiso 1 1 calc R U . . .
H34B H 0.752819 -0.211251 0.274233 0.077 Uiso 1 1 calc R U . . .
H34C H 0.700906 -0.072286 0.320409 0.077 Uiso 1 1 calc R U . . .
C35 C 0.6837(3) -0.0548(3) 0.10504(13) 0.0451(5) Uani 1 1 d . . . . .
H35A H 0.654590 0.019391 0.065983 0.068 Uiso 1 1 calc R U . . .
H35B H 0.703882 -0.148498 0.088360 0.068 Uiso 1 1 calc R U . . .
H35C H 0.773967 -0.065309 0.120595 0.068 Uiso 1 1 calc R U . . .
C36 C 0.3409(3) 0.0950(3) 0.09102(11) 0.0383(5) Uani 1 1 d . . . . .
H36A H 0.237770 0.174422 0.097851 0.057 Uiso 1 1 calc R U . . .
H36B H 0.342189 0.008389 0.075619 0.057 Uiso 1 1 calc R U . . .
H36C H 0.401181 0.125575 0.054436 0.057 Uiso 1 1 calc R U . . .
C37 C 0.1566(3) 0.1440(3) 0.24891(14) 0.0453(5) Uani 1 1 d . . . . .
H37A H 0.124690 0.183437 0.296791 0.068 Uiso 1 1 calc R U . . .
H37B H 0.129842 0.066416 0.248001 0.068 Uiso 1 1 calc R U . . .
H37C H 0.106687 0.222175 0.213928 0.068 Uiso 1 1 calc R U . . .
N1 N 0.4372(2) 0.51224(18) 0.32099(8) 0.0283(3) Uani 1 1 d . . . . .
N2 N 0.46966(19) 0.59346(18) 0.21163(8) 0.0271(3) Uani 1 1 d . . . . .
N3 N 0.44822(18) 0.37312(17) 0.22657(8) 0.0242(3) Uani 1 1 d . . . . .
Ru1 Ru 0.44888(2) 0.19815(2) 0.21689(2) 0.02172(5) Uani 1 1 d . . . . .
C25 C 0.7591(10) 0.4569(11) 0.1399(6) 0.0328(19) Uani 0.536(18) 1 d D U P A 1
H25 H 0.719414 0.457447 0.191863 0.039 Uiso 0.536(18) 1 calc R U P A 1
C26 C 0.8706(10) 0.5179(9) 0.1285(7) 0.059(2) Uani 0.536(18) 1 d D U P A 1
H26A H 0.904352 0.523667 0.077267 0.089 Uiso 0.536(18) 1 calc R U P A 1
H26B H 0.956744 0.453061 0.153232 0.089 Uiso 0.536(18) 1 calc R U P A 1
H26C H 0.821601 0.615608 0.147784 0.089 Uiso 0.536(18) 1 calc R U P A 1
C27A C 0.8345(17) 0.3006(13) 0.1140(7) 0.055(3) Uani 0.536(18) 1 d D U P A 1
H27A H 0.762192 0.263433 0.122565 0.083 Uiso 0.536(18) 1 calc R U P A 1
H27B H 0.918979 0.237922 0.140166 0.083 Uiso 0.536(18) 1 calc R U P A 1
H27C H 0.870609 0.300417 0.062726 0.083 Uiso 0.536(18) 1 calc R U P A 1
C25A C 0.7737(10) 0.4687(12) 0.1263(6) 0.030(2) Uani 0.464(18) 1 d D U P A 2
H25A H 0.754342 0.501504 0.176086 0.035 Uiso 0.464(18) 1 calc R U P A 2
C26A C 0.9048(8) 0.4888(9) 0.0889(7) 0.053(2) Uani 0.464(18) 1 d D U P A 2
H26D H 0.941171 0.440936 0.043059 0.079 Uiso 0.464(18) 1 calc R U P A 2
H26E H 0.985069 0.445259 0.118937 0.079 Uiso 0.464(18) 1 calc R U P A 2
H26F H 0.873229 0.593356 0.080621 0.079 Uiso 0.464(18) 1 calc R U P A 2
C39A C 0.8146(17) 0.3072(14) 0.1336(7) 0.039(2) Uani 0.464(18) 1 d D U P A 2
H39A H 0.728640 0.296719 0.158725 0.058 Uiso 0.464(18) 1 calc R U P A 2
H39B H 0.899084 0.254020 0.160865 0.058 Uiso 0.464(18) 1 calc R U P A 2
H39C H 0.842431 0.267206 0.086016 0.058 Uiso 0.464(18) 1 calc R U P A 2

loop_
_atom_site_aniso_label
_atom_site_aniso_U_11
_atom_site_aniso_U_22
_atom_site_aniso_U_33
_atom_site_aniso_U_23
_atom_site_aniso_U_13
_atom_site_aniso_U_12
C1 0.0319(9) 0.0228(9) 0.0192(8) -0.0006(7) -0.0043(7) -0.0152(8)
C2 0.0593(14) 0.0317(11) 0.0268(9) -0.0047(8) -0.0091(9) -0.0269(11)
C3 0.0571(13) 0.0278(10) 0.0314(10) -0.0037(8) -0.0079(9) -0.0281(10)
C4 0.0423(11) 0.0283(10) 0.0169(8) -0.0020(7) -0.0036(7) -0.0176(9)
C5 0.0383(11) 0.0312(11) 0.0217(8) -0.0031(8) -0.0015(8) -0.0129(9)
C6 0.0419(12) 0.0460(13) 0.0262(9) 0.0000(9) 0.0034(8) -0.0195(11)
C7 0.0542(14) 0.0480(14) 0.0235(9) 0.0079(9) -0.0001(9) -0.0236(12)
C8 0.0490(13) 0.0412(13) 0.0249(9) 0.0066(9) -0.0099(9) -0.0175(11)
C9 0.0407(11) 0.0342(11) 0.0207(8) -0.0014(8) -0.0054(8) -0.0175(9)
C10 0.0366(11) 0.0415(13) 0.0277(9) -0.0008(9) -0.0040(8) -0.0124(10)
C11 0.0519(15) 0.0363(13) 0.0647(16) 0.0031(12) -0.0216(13) -0.0143(12)
C12 0.0494(14) 0.0464(15) 0.0553(15) -0.0097(12) -0.0167(12) -0.0152(12)
C13 0.0419(12) 0.0484(14) 0.0320(10) 0.0006(9) -0.0090(9) -0.0237(11)
C14 0.0566(16) 0.074(2) 0.0467(13) -0.0087(13) -0.0167(12) -0.0343(15)
C15 0.0435(15) 0.111(3) 0.074(2) -0.053(2) 0.0124(14) -0.0375(18)
C16 0.0330(9) 0.0206(9) 0.0202(8) 0.0016(6) -0.0049(7) -0.0172(8)
C17 0.0308(10) 0.0241(9) 0.0299(9) -0.0021(7) -0.0061(7) -0.0147(8)
C18 0.0449(12) 0.0273(10) 0.0308(10) 0.0044(8) -0.0167(9) -0.0166(9)
C19 0.0611(14) 0.0343(11) 0.0224(9) 0.0048(8) -0.0064(9) -0.0306(11)
C20 0.0405(11) 0.0377(12) 0.0321(10) -0.0071(9) 0.0064(8) -0.0247(10)
C21 0.0303(10) 0.0246(10) 0.0324(9) -0.0026(8) -0.0054(8) -0.0146(8)
C22 0.0294(10) 0.0425(13) 0.0455(12) -0.0146(10) -0.0031(9) -0.0169(10)
C23 0.0339(13) 0.0312(14) 0.151(3) -0.0158(17) 0.0058(16) -0.0157(11)
C24 0.0319(11) 0.0349(12) 0.0506(12) -0.0021(10) 0.0013(9) -0.0171(10)
C28 0.0468(12) 0.0224(9) 0.0259(9) 0.0049(7) -0.0099(8) -0.0223(9)
C29 0.0380(11) 0.0207(9) 0.0358(10) 0.0030(8) -0.0155(8) -0.0128(9)
C30 0.0369(11) 0.0206(9) 0.0322(9) -0.0035(7) -0.0047(8) -0.0144(8)
C31 0.0398(10) 0.0242(9) 0.0263(9) 0.0001(7) -0.0089(8) -0.0212(9)
C32 0.0345(10) 0.0272(10) 0.0310(9) 0.0002(7) -0.0053(8) -0.0213(9)
C33 0.0807(18) 0.0405(13) 0.0260(10) 0.0067(9) -0.0105(10) -0.0378(13)
C34 0.0469(14) 0.0383(13) 0.0639(16) 0.0066(12) -0.0299(12) -0.0110(11)
C35 0.0462(13) 0.0388(13) 0.0447(12) -0.0109(10) 0.0051(10) -0.0176(11)
C36 0.0559(14) 0.0456(13) 0.0303(10) 0.0040(9) -0.0167(9) -0.0349(12)
C37 0.0380(12) 0.0531(15) 0.0533(13) -0.0060(11) -0.0008(10) -0.0292(12)
N1 0.0451(10) 0.0261(8) 0.0187(7) -0.0015(6) -0.0058(6) -0.0203(8)
N2 0.0440(9) 0.0260(8) 0.0197(7) 0.0002(6) -0.0057(6) -0.0229(8)
N3 0.0336(8) 0.0232(8) 0.0199(7) 0.0003(6) -0.0038(6) -0.0169(7)
Ru1 0.03009(8) 0.01982(8) 0.02013(7) 0.00111(5) -0.00651(5) -0.01507(6)
C25 0.029(3) 0.035(3) 0.038(4) 0.001(2) -0.007(2) -0.017(2)
C26 0.049(4) 0.051(4) 0.091(6) 0.012(3) -0.036(4) -0.030(3)
C27A 0.058(6) 0.033(3) 0.073(7) -0.005(4) -0.042(5) -0.009(3)
C25A 0.028(3) 0.030(3) 0.032(4) -0.005(2) -0.002(2) -0.015(2)
C26A 0.033(3) 0.040(3) 0.090(6) 0.001(3) -0.010(3) -0.021(3)
C39A 0.040(4) 0.038(4) 0.042(4) 0.007(3) -0.014(3) -0.021(3)

loop_
_atom_type_symbol
_atom_type_description
_atom_type_scat_dispersion_real
_atom_type_scat_dispersion_imag
_atom_type_scat_source
C C 0.0181 0.0091 'International Tables Vol C Tables 4.2.6.8 and 6.1.1.4'
H H 0.0000 0.0000 'International Tables Vol C Tables 4.2.6.8 and 6.1.1.4'
N N 0.0311 0.0180 'International Tables Vol C Tables 4.2.6.8 and 6.1.1.4'
Ru Ru 0.0552 3.2960 'International Tables Vol C Tables 4.2.6.8 and 6.1.1.4'

loop_
_geom_angle_atom_site_label_1
_geom_angle_atom_site_label_2
_geom_angle_atom_site_label_3
_geom_angle
N3 C1 N2 128.44(16)
N3 C1 N1 127.42(16)
N2 C1 N1 104.13(14)
C3 C2 N1 107.70(16)
C2 C3 N2 107.60(17)
C9 C4 C5 123.37(18)
C9 C4 N1 118.44(18)
C5 C4 N1 118.19(18)
C6 C5 C4 117.0(2)
C6 C5 C10 121.7(2)
C4 C5 C10 121.37(18)
C7 C6 C5 121.1(2)
C8 C7 C6 120.4(2)
C7 C8 C9 121.0(2)
C8 C9 C4 117.1(2)
C8 C9 C13 121.3(2)
C4 C9 C13 121.48(18)
C5 C10 C12 113.0(2)
C5 C10 C11 111.09(18)
C12 C10 C11 110.3(2)
C15 C13 C9 109.38(19)
C15 C13 C14 111.5(2)
C9 C13 C14 113.28(19)
C17 C16 C21 123.38(16)
C17 C16 N2 118.54(16)
C21 C16 N2 118.03(17)
C16 C17 C18 117.14(18)
C16 C17 C22 121.85(17)
C18 C17 C22 120.98(19)
C19 C18 C17 121.05(19)
C20 C19 C18 120.23(18)
C19 C20 C21 121.25(19)
C20 C21 C16 116.94(18)
C20 C21 C25A 115.7(5)
C16 C21 C25A 127.4(5)
C20 C21 C25 126.2(4)
C16 C21 C25 116.7(4)
C23 C22 C24 110.08(19)
C23 C22 C17 113.0(2)
C24 C22 C17 110.96(17)
C29 C28 C32 107.83(16)
C29 C28 C33 126.5(2)
C32 C28 C33 125.6(2)
C29 C28 Ru1 70.49(11)
C32 C28 Ru1 71.34(10)
C33 C28 Ru1 125.94(14)
C28 C29 C30 108.11(17)
C28 C29 C34 126.0(2)
C30 C29 C34 125.8(2)
C28 C29 Ru1 70.01(11)
C30 C29 Ru1 71.60(11)
C34 C29 Ru1 127.49(15)
C31 C30 C29 107.90(17)
C31 C30 C35 125.05(19)
C29 C30 C35 127.0(2)
C31 C30 Ru1 71.30(11)
C29 C30 Ru1 69.20(11)
C35 C30 Ru1 126.36(15)
C30 C31 C32 108.28(16)
C30 C31 C36 125.18(18)
C32 C31 C36 126.52(19)
C30 C31 Ru1 70.19(10)
C32 C31 Ru1 69.60(10)
C36 C31 Ru1 127.34(14)
C28 C32 C31 107.87(17)
C28 C32 C37 125.79(19)
C31 C32 C37 126.21(19)
C28 C32 Ru1 69.31(10)
C31 C32 Ru1 71.55(10)
C37 C32 Ru1 127.92(15)
C1 N1 C2 110.11(15)
C1 N1 C4 124.49(15)
C2 N1 C4 125.30(15)
C1 N2 C3 110.46(15)
C1 N2 C16 125.42(14)
C3 N2 C16 124.10(15)
C1 N3 Ru1 165.03(13)
N3 Ru1 C28 139.96(7)
N3 Ru1 C29 140.23(7)
C28 Ru1 C29 39.50(8)
N3 Ru1 C32 146.69(7)
C28 Ru1 C32 39.35(7)
C29 Ru1 C32 65.79(8)
N3 Ru1 C30 146.97(7)
C28 Ru1 C30 65.85(7)
C29 Ru1 C30 39.20(7)
C32 Ru1 C30 65.27(8)
N3 Ru1 C31 151.71(7)
C28 Ru1 C31 65.50(7)
C29 Ru1 C31 65.21(7)
C32 Ru1 C31 38.85(7)
C30 Ru1 C31 38.50(8)
C27A C25 C26 110.9(9)
C27A C25 C21 108.7(8)
C26 C25 C21 109.1(7)
C21 C25A C26A 117.5(7)
C21 C25A C39A 109.7(9)
C26A C25A C39A 110.9(8)

loop_
_geom_bond_atom_site_label_1
_geom_bond_atom_site_label_2
_geom_bond_distance
C1 N3 1.289(2)
C1 N2 1.380(2)
C1 N1 1.388(2)
C2 C3 1.338(3)
C2 N1 1.394(2)
C3 N2 1.394(2)
C4 C9 1.397(3)
C4 C5 1.397(3)
C4 N1 1.434(2)
C5 C6 1.395(3)
C5 C10 1.516(3)
C6 C7 1.384(3)
C7 C8 1.380(3)
C8 C9 1.395(3)
C9 C13 1.520(3)
C10 C12 1.528(3)
C10 C11 1.529(3)
C13 C15 1.516(4)
C13 C14 1.523(3)
C16 C17 1.392(3)
C16 C21 1.399(3)
C16 N2 1.436(2)
C17 C18 1.394(3)
C17 C22 1.524(3)
C18 C19 1.384(3)
C19 C20 1.379(3)
C20 C21 1.393(3)
C21 C25A 1.500(9)
C21 C25 1.549(8)
C22 C23 1.521(4)
C22 C24 1.522(3)
C28 C29 1.432(3)
C28 C32 1.433(3)
C28 C33 1.500(3)
C28 Ru1 2.1151(18)
C29 C30 1.434(3)
C29 C34 1.493(3)
C29 Ru1 2.121(2)
C30 C31 1.425(3)
C30 C35 1.500(3)
C30 Ru1 2.1533(19)
C31 C32 1.433(3)
C31 C36 1.501(3)
C31 Ru1 2.1679(17)
C32 C37 1.492(3)
C32 Ru1 2.1420(17)
N3 Ru1 1.8608(15)
C25 C27A 1.533(10)
C25 C26 1.541(10)
C25A C26A 1.511(9)
C25A C39A 1.526(11)

loop_
_geom_torsion_atom_site_label_1
_geom_torsion_atom_site_label_2
_geom_torsion_atom_site_label_3
_geom_torsion_atom_site_label_4
_geom_torsion
N1 C2 C3 N2 0.2(3)
C9 C4 C5 C6 1.1(3)
N1 C4 C5 C6 -177.77(18)
C9 C4 C5 C10 179.81(18)
N1 C4 C5 C10 1.0(3)
C4 C5 C6 C7 0.1(3)
C10 C5 C6 C7 -178.7(2)
C5 C6 C7 C8 -1.0(4)
C6 C7 C8 C9 0.9(4)
C7 C8 C9 C4 0.2(3)
C7 C8 C9 C13 -176.4(2)
C5 C4 C9 C8 -1.2(3)
N1 C4 C9 C8 177.62(18)
C5 C4 C9 C13 175.43(19)
N1 C4 C9 C13 -5.7(3)
C6 C5 C10 C12 -34.7(3)
C4 C5 C10 C12 146.6(2)
C6 C5 C10 C11 89.8(3)
C4 C5 C10 C11 -88.9(2)
C8 C9 C13 C15 82.9(3)
C4 C9 C13 C15 -93.5(3)
C8 C9 C13 C14 -42.1(3)
C4 C9 C13 C14 141.4(2)
C21 C16 C17 C18 0.2(3)
N2 C16 C17 C18 177.65(16)
C21 C16 C17 C22 178.23(17)
N2 C16 C17 C22 -4.3(3)
C16 C17 C18 C19 -0.4(3)
C22 C17 C18 C19 -178.46(19)
C17 C18 C19 C20 -0.1(3)
C18 C19 C20 C21 0.9(3)
C19 C20 C21 C16 -1.1(3)
C19 C20 C21 C25A -179.8(5)
C19 C20 C21 C25 173.9(5)
C17 C16 C21 C20 0.5(3)
N2 C16 C21 C20 -176.96(16)
C17 C16 C21 C25A 179.1(6)
N2 C16 C21 C25A 1.6(6)
C17 C16 C21 C25 -174.9(5)
N2 C16 C21 C25 7.6(5)
C16 C17 C22 C23 138.4(2)
C18 C17 C22 C23 -43.6(3)
C16 C17 C22 C24 -97.5(2)
C18 C17 C22 C24 80.5(3)
C32 C28 C29 C30 0.1(2)
C33 C28 C29 C30 177.36(18)
Ru1 C28 C29 C30 -61.81(13)
C32 C28 C29 C34 -175.6(2)
C33 C28 C29 C34 1.6(3)
Ru1 C28 C29 C34 122.4(2)
C32 C28 C29 Ru1 61.93(13)
C33 C28 C29 Ru1 -120.82(19)
C28 C29 C30 C31 -0.3(2)
C34 C29 C30 C31 175.5(2)
Ru1 C29 C30 C31 -61.11(13)
C28 C29 C30 C35 -178.68(19)
C34 C29 C30 C35 -2.9(3)
Ru1 C29 C30 C35 120.5(2)
C28 C29 C30 Ru1 60.80(13)
C34 C29 C30 Ru1 -123.4(2)
C29 C30 C31 C32 0.4(2)
C35 C30 C31 C32 178.80(19)
Ru1 C30 C31 C32 -59.40(13)
C29 C30 C31 C36 -177.89(18)
C35 C30 C31 C36 0.5(3)
Ru1 C30 C31 C36 122.33(19)
C29 C30 C31 Ru1 59.78(13)
C35 C30 C31 Ru1 -121.8(2)
C29 C28 C32 C31 0.1(2)
C33 C28 C32 C31 -177.15(18)
Ru1 C28 C32 C31 61.50(13)
C29 C28 C32 C37 176.10(19)
C33 C28 C32 C37 -1.2(3)
Ru1 C28 C32 C37 -122.5(2)
C29 C28 C32 Ru1 -61.38(13)
C33 C28 C32 Ru1 121.35(19)
C30 C31 C32 C28 -0.3(2)
C36 C31 C32 C28 177.93(18)
Ru1 C31 C32 C28 -60.08(12)
C30 C31 C32 C37 -176.27(19)
C36 C31 C32 C37 2.0(3)
Ru1 C31 C32 C37 124.0(2)
C30 C31 C32 Ru1 59.76(13)
C36 C31 C32 Ru1 -121.99(19)
N3 C1 N1 C2 -179.6(2)
N2 C1 N1 C2 -0.5(2)
N3 C1 N1 C4 -3.1(3)
N2 C1 N1 C4 175.97(18)
C3 C2 N1 C1 0.2(3)
C3 C2 N1 C4 -176.3(2)
C9 C4 N1 C1 105.0(2)
C5 C4 N1 C1 -76.1(3)
C9 C4 N1 C2 -79.0(3)
C5 C4 N1 C2 99.9(2)
N3 C1 N2 C3 179.7(2)
N1 C1 N2 C3 0.7(2)
N3 C1 N2 C16 1.4(3)
N1 C1 N2 C16 -177.63(18)
C2 C3 N2 C1 -0.6(3)
C2 C3 N2 C16 177.75(19)
C17 C16 N2 C1 88.8(2)
C21 C16 N2 C1 -93.6(2)
C17 C16 N2 C3 -89.3(2)
C21 C16 N2 C3 88.3(2)
N2 C1 N3 Ru1 166.3(4)
N1 C1 N3 Ru1 -14.9(7)
C1 N3 Ru1 C28 15.4(6)
C1 N3 Ru1 C29 -48.2(6)
C1 N3 Ru1 C32 83.2(6)
C1 N3 Ru1 C30 -116.2(5)
C1 N3 Ru1 C31 163.7(5)
C20 C21 C25 C27A -60.8(11)
C16 C21 C25 C27A 114.2(10)
C20 C21 C25 C26 60.2(9)
C16 C21 C25 C26 -124.8(6)
C20 C21 C25A C26A 32.8(11)
C16 C21 C25A C26A -145.8(7)
C20 C21 C25A C39A -95.0(9)
C16 C21 C25A C39A 86.3(9)
